data_7032319
loop_
_publ_author_name
'Xu, Xinxin'
'Gao, Xin'
'Cui, Zhongping'
'Liu, Xiaoxia'
'Zhang, Xia'

_publ_section_title
;
 Loading of PPy on the surface of transition metal coordination polymer
 modified polyoxometalate (TMCP/POM): a feasible strategy to obtain
 visible light active and high quantum yields POM based photocatalyst.
;
_journal_issue 35
_journal_name_full 'Dalton transactions (Cambridge, England : 2003)'
_journal_page_first 13424
_journal_page_last 13433
_journal_paper_doi 10.1039/c4dt01279h
_journal_volume 43
_journal_year 2014
_chemical_formula_sum 'C36 H32 Cu4 N8 O52 Si W12'
_chemical_formula_weight 3897.15
_chemical_name_systematic
; 
 ? 
;
_space_group_IT_number 14
_symmetry_cell_setting monoclinic
_symmetry_space_group_name_Hall '-P 2ybc'
_symmetry_space_group_name_H-M 'P 1 21/c 1'
_atom_sites_solution_hydrogens geom
_atom_sites_solution_primary direct
_atom_sites_solution_secondary difmap
_audit_creation_method SHELXL-97
_cell_angle_alpha 90.00
_cell_angle_beta 116.804(3)
_cell_angle_gamma 90.00
_cell_formula_units_Z 2
_cell_length_a 12.0612(7)
_cell_length_b 19.6783(11)
_cell_length_c 16.3392(7)
_cell_measurement_reflns_used 18903
_cell_measurement_temperature 293(2)
_cell_measurement_theta_max 25.00
_cell_measurement_theta_min 1.74
_cell_volume 3461.3(3)
_computing_cell_refinement 'SAINT (Bruker, 1999)'
_computing_data_collection 'SMART (Bruker, 1997)'
_computing_data_reduction SAINT
_computing_molecular_graphics 'SHELXTL-PLUS (Sheldrick, 1990)'
_computing_publication_material SHELXL-97
_computing_structure_refinement 'SHELXL-97 (Sheldrick, 1997)'
_computing_structure_solution 'SHELXS-97 (Sheldrick, 1990)'
_diffrn_ambient_temperature 293(2)
_diffrn_measured_fraction_theta_full 0.944
_diffrn_measured_fraction_theta_max 0.944
_diffrn_measurement_device_type 'Bruker APEX CCD area-detector'
_diffrn_measurement_method '\w scans'
_diffrn_radiation_monochromator graphite
_diffrn_radiation_source 'fine-focus sealed tube'
_diffrn_radiation_type MoK\a
_diffrn_radiation_wavelength 0.71073
_diffrn_reflns_av_R_equivalents 0.0315
_diffrn_reflns_av_sigmaI/netI 0.0309
_diffrn_reflns_limit_h_max 14
_diffrn_reflns_limit_h_min -14
_diffrn_reflns_limit_k_max 16
_diffrn_reflns_limit_k_min -23
_diffrn_reflns_limit_l_max 19
_diffrn_reflns_limit_l_min -19
_diffrn_reflns_number 18903
_diffrn_reflns_theta_full 25.00
_diffrn_reflns_theta_max 25.00
_diffrn_reflns_theta_min 1.74
_exptl_absorpt_coefficient_mu 21.177
_exptl_absorpt_correction_T_max 0.120
_exptl_absorpt_correction_T_min 0.058
_exptl_absorpt_correction_type multi-scan
_exptl_absorpt_process_details 'SADABS (Sheldrick, 1996)'
_exptl_crystal_colour blue
_exptl_crystal_density_diffrn 3.739
_exptl_crystal_density_method 'not measured'
_exptl_crystal_description block
_exptl_crystal_F_000 3476
_exptl_crystal_size_max 0.15
_exptl_crystal_size_mid 0.13
_exptl_crystal_size_min 0.1
_refine_diff_density_max 5.436
_refine_diff_density_min -5.578
_refine_diff_density_rms 0.424
_refine_ls_extinction_method none
_refine_ls_goodness_of_fit_ref 1.279
_refine_ls_hydrogen_treatment mixed
_refine_ls_matrix_type full
_refine_ls_number_parameters 469
_refine_ls_number_reflns 5761
_refine_ls_number_restraints 115
_refine_ls_restrained_S_all 1.285
_refine_ls_R_factor_all 0.0599
_refine_ls_R_factor_gt 0.0584
_refine_ls_shift/su_max 0.010
_refine_ls_shift/su_mean 0.001
_refine_ls_structure_factor_coef Fsqd
_refine_ls_weighting_details 'calc w=1/[\s^2^(Fo^2^)+(0.1650P)^2^+0.0000P] where P=(Fo^2^+2Fc^2^)/3'
_refine_ls_weighting_scheme calc
_refine_ls_wR_factor_gt 0.2220
_refine_ls_wR_factor_ref 0.2240
_reflns_number_gt 5593
_reflns_number_total 5761
_reflns_threshold_expression >2sigma(I)
_cod_duplicate_entry 7031859
_cod_data_source_file c4dt01279h2.cif
_cod_data_source_block CuSiW12
_cod_depositor_comments
;
The following automatic conversions were performed:

'_symmetry_cell_setting' value 'Monoclinic' changed to 'monoclinic'
according to
/usr/data/users/saulius/crontab/automatic-downloads/current/RSC/lib/dictionaries/cif_core.dic
dictionary named 'cif_core.dic' version 2.4.2 from 2011-04-26.

Automatic conversion script
Id: cif_fix_values 2281 2013-09-26 08:29:07Z andrius 
;
_cod_original_sg_symbol_H-M P21/c
_cod_database_code 7032319

loop_
_symmetry_equiv_pos_as_xyz
'x, y, z'
'-x, y+1/2, -z+1/2'
'-x, -y, -z'
'x, -y-1/2, z-1/2'

loop_
_atom_site_label
_atom_site_type_symbol
_atom_site_fract_x
_atom_site_fract_y
_atom_site_fract_z
_atom_site_U_iso_or_equiv
_atom_site_adp_type
_atom_site_occupancy
_atom_site_symmetry_multiplicity
_atom_site_calc_flag
_atom_site_refinement_flags
W1 W 1.45248(6) 0.17526(3) 0.45116(5) 0.0175(2) Uani 1 1 d .
Cu1 Cu 1.1297(2) 0.14132(11) 0.05085(15) 0.0258(5) Uani 1 1 d .
Si1 Si 1.5000 0.0000 0.5000 0.0150(13) Uani 1 2 d S
O1 O 0.9833(14) 0.2826(8) 0.1534(12) 0.047(4) Uani 1 1 d .
N1 N 0.9430(15) 0.1406(8) 0.0060(11) 0.030(2) Uani 1 1 d .
C1 C 0.8596(19) 0.0959(10) -0.0471(14) 0.030(2) Uani 1 1 d .
H1A H 0.8875 0.0617 -0.0725 0.036 Uiso 1 1 calc R
O1W O 0.9194(16) 0.2165(8) 0.3455(14) 0.051(5) Uani 1 1 d D
W2 W 1.26368(6) 0.05437(4) 0.28721(4) 0.0188(2) Uani 1 1 d .
Cu2 Cu 1.1018(3) 0.31722(12) 0.27227(17) 0.0326(6) Uani 1 1 d D
O2 O 1.2445(15) 0.2997(7) 0.2287(10) 0.036(2) Uani 1 1 d .
N2 N 1.1146(15) 0.2232(9) 0.1078(11) 0.030(2) Uani 1 1 d .
C2 C 0.739(2) 0.0951(11) -0.0676(14) 0.035(5) Uani 1 1 d U
H2A H 0.6819 0.0639 -0.1071 0.042 Uiso 1 1 calc R
N3 N 1.3095(15) 0.1665(7) 0.1092(10) 0.023(3) Uani 1 1 d U
C3 C 0.7080(19) 0.1475(10) -0.0218(13) 0.030(2) Uani 1 1 d .
H3A H 0.6300 0.1457 -0.0234 0.036 Uiso 1 1 calc R
O3 O 1.1365(16) 0.4352(7) 0.4737(11) 0.038(3) Uani 1 1 d .
W3 W 1.31396(7) -0.12049(4) 0.33486(5) 0.0222(3) Uani 1 1 d .
O4 O 1.1155(16) 0.3468(7) 0.3910(10) 0.038(3) Uani 1 1 d .
N4 N 1.089(2) 0.4143(8) 0.2447(14) 0.035(4) Uani 1 1 d .
C4 C 0.785(2) 0.2020(14) 0.0256(19) 0.055(7) Uani 1 1 d .
H4A H 0.7583 0.2409 0.0435 0.066 Uiso 1 1 calc R
O5 O 1.1144(15) 0.2199(7) 0.3157(10) 0.036(2) Uani 1 1 d D
C5 C 0.9100(19) 0.1904(9) 0.0430(12) 0.027(4) Uani 1 1 d .
C6 C 1.011(2) 0.2381(11) 0.1085(14) 0.034(5) Uani 1 1 d .
O6 O 1.422(2) -0.0983(10) 0.2820(19) 0.080(8) Uani 1 1 d .
W4 W 1.76880(6) -0.07971(4) 0.51087(5) 0.0229(3) Uani 1 1 d .
C7 C 1.2262(19) 0.2536(10) 0.1702(12) 0.029(4) Uani 1 1 d U
O7 O 1.642(3) 0.0537(12) 0.3498(17) 0.130(14) Uani 1 1 d .
W5 W 1.72153(7) 0.09604(4) 0.46434(5) 0.0233(3) Uani 1 1 d .
O8 O 1.810(2) 0.0121(10) 0.5090(15) 0.073(6) Uani 1 1 d U
C8 C 1.3377(19) 0.2191(11) 0.1648(15) 0.034(2) Uani 1 1 d U
O9 O 1.2300(17) -0.0385(10) 0.2841(14) 0.055(5) Uani 1 1 d U
C9 C 1.4519(19) 0.2456(11) 0.2160(15) 0.034(2) Uani 1 1 d .
H9A H 1.4642 0.2860 0.2485 0.041 Uiso 1 1 calc R
O10 O 1.8220(17) -0.0687(10) 0.6409(13) 0.054(5) Uani 1 1 d U
C10 C 1.553(2) 0.2066(11) 0.2162(15) 0.034(2) Uani 1 1 d .
H10A H 1.6347 0.2185 0.2539 0.041 Uiso 1 1 calc R
W6 W 1.53560(8) -0.02326(4) 0.29937(5) 0.0276(3) Uani 1 1 d .
O11 O 1.3897(17) 0.0312(10) 0.2497(16) 0.062(5) Uani 1 1 d U
C11 C 1.524(2) 0.1513(14) 0.1591(18) 0.049(6) Uani 1 1 d U
H11A H 1.5879 0.1277 0.1546 0.059 Uiso 1 1 calc R
O12 O 1.6739(16) -0.1576(12) 0.5122(11) 0.062(6) Uani 1 1 d .
C12 C 1.4070(19) 0.1307(11) 0.1098(15) 0.034(2) Uani 1 1 d .
H12A H 1.3915 0.0913 0.0750 0.041 Uiso 1 1 calc R
O13 O 1.4366(14) -0.1748(9) 0.4237(10) 0.042(4) Uani 1 1 d U
C13 C 1.1159(19) 0.4516(9) 0.3212(14) 0.029(4) Uani 1 1 d U
O14 O 1.7628(15) 0.1176(9) 0.5867(10) 0.042(4) Uani 1 1 d .
C14 C 1.0850(19) 0.4441(10) 0.1752(12) 0.027(2) Uani 1 1 d .
H14A H 1.0771 0.4182 0.1253 0.032 Uiso 1 1 calc R
O15 O 1.3515(14) 0.1359(9) 0.3383(11) 0.044(4) Uani 1 1 d .
C15 C 1.0918(19) 0.5146(10) 0.1706(12) 0.027(2) Uani 1 1 d .
H15A H 1.0855 0.5351 0.1174 0.032 Uiso 1 1 calc R
O16 O 1.5900(15) 0.1581(10) 0.4252(10) 0.048(4) Uani 1 1 d U
C16 C 1.1079(19) 0.5544(10) 0.2457(12) 0.027(2) Uani 1 1 d .
H16A H 1.1065 0.6015 0.2410 0.032 Uiso 1 1 calc R
O17 O 1.4245(14) 0.2591(7) 0.4265(9) 0.034(3) Uani 1 1 d .
C17 C 1.1265(19) 0.5235(11) 0.3292(15) 0.034(5) Uani 1 1 d U
H17A H 1.1435 0.5474 0.3827 0.041 Uiso 1 1 calc R
O18 O 1.2187(16) -0.1739(8) 0.2495(10) 0.046(4) Uani 1 1 d .
C18 C 1.1260(16) 0.4104(8) 0.4025(11) 0.017(3) Uani 1 1 d U
O19 O 1.8964(13) -0.1195(8) 0.5177(12) 0.042(4) Uani 1 1 d .
O20 O 1.1532(14) 0.0771(9) 0.1856(10) 0.045(4) Uani 1 1 d .
O21 O 1.8274(13) 0.1416(9) 0.4504(12) 0.043(4) Uani 1 1 d .
O22 O 1.5540(16) -0.0335(7) 0.2041(9) 0.037(3) Uani 1 1 d U
O23 O 1.670(2) -0.0806(9) 0.3792(15) 0.088(9) Uani 1 1 d .
O24 O 1.603(3) 0.0001(13) 0.4600(17) 0.034(3) Uani 0.50 1 d PU
O27 O 1.560(2) 0.0719(12) 0.5158(15) 0.018(5) Uani 0.50 1 d PU
O26 O 1.573(3) 0.0166(14) 0.6034(18) 0.034(3) Uani 0.50 1 d P
O25 O 1.602(2) -0.0577(11) 0.5547(17) 0.016(5) Uani 0.50 1 d PU
H3 H 0.889(17) 0.185(5) 0.307(8) 0.024 Uiso 1 1 d D
H4 H 0.886(15) 0.253(4) 0.321(10) 0.024 Uiso 1 1 d D
H1 H 1.082(13) 0.205(2) 0.348(9) 0.024 Uiso 1 1 d D
H2 H 1.106(17) 0.191(6) 0.275(9) 0.024 Uiso 1 1 d D

loop_
_atom_site_aniso_label
_atom_site_aniso_U_11
_atom_site_aniso_U_22
_atom_site_aniso_U_33
_atom_site_aniso_U_23
_atom_site_aniso_U_13
_atom_site_aniso_U_12
W1 0.0218(4) 0.0106(4) 0.0200(4) 0.0038(3) 0.0094(3) 0.0009(3)
Cu1 0.0376(13) 0.0190(11) 0.0167(11) -0.0060(8) 0.0087(10) -0.0031(9)
Si1 0.010(3) 0.018(3) 0.011(3) -0.002(3) 0.000(2) 0.002(3)
O1 0.030(8) 0.043(9) 0.066(11) -0.030(8) 0.019(8) 0.006(7)
N1 0.025(4) 0.027(5) 0.027(5) 0.007(4) 0.001(4) 0.006(4)
C1 0.025(4) 0.027(5) 0.027(5) 0.007(4) 0.001(4) 0.006(4)
O1W 0.045(10) 0.029(8) 0.079(13) 0.029(8) 0.027(9) 0.007(8)
W2 0.0129(4) 0.0269(5) 0.0119(4) 0.0095(3) 0.0015(3) 0.0025(3)
Cu2 0.0587(17) 0.0169(11) 0.0313(13) -0.0026(9) 0.0284(13) 0.0024(11)
O2 0.061(7) 0.027(5) 0.040(6) -0.013(4) 0.041(6) -0.005(5)
N2 0.025(4) 0.027(5) 0.027(5) 0.007(4) 0.001(4) 0.006(4)
C2 0.033(8) 0.036(8) 0.025(8) -0.009(6) 0.002(6) 0.001(7)
N3 0.033(7) 0.015(6) 0.011(6) -0.006(5) 0.003(5) -0.007(5)
C3 0.025(4) 0.027(5) 0.027(5) 0.007(4) 0.001(4) 0.006(4)
O3 0.071(8) 0.024(5) 0.035(6) -0.013(4) 0.037(6) -0.008(5)
W3 0.0229(4) 0.0191(4) 0.0219(4) -0.0102(3) 0.0077(3) -0.0098(3)
O4 0.071(8) 0.024(5) 0.035(6) -0.013(4) 0.037(6) -0.008(5)
N4 0.069(13) 0.011(7) 0.050(11) 0.000(7) 0.050(11) 0.005(8)
C4 0.034(13) 0.047(15) 0.062(17) -0.008(12) 0.004(12) 0.026(11)
O5 0.061(7) 0.027(5) 0.040(6) -0.013(4) 0.041(6) -0.005(5)
C5 0.046(12) 0.017(9) 0.007(8) 0.005(6) 0.004(8) -0.011(8)
C6 0.043(12) 0.037(12) 0.035(11) 0.023(9) 0.029(10) 0.026(10)
O6 0.095(17) 0.045(11) 0.15(2) 0.036(13) 0.102(18) 0.023(11)
W4 0.0159(4) 0.0233(5) 0.0235(5) -0.0026(3) 0.0037(3) 0.0066(3)
C7 0.042(8) 0.027(8) 0.012(7) 0.004(6) 0.007(6) -0.005(7)
O7 0.17(3) 0.048(13) 0.054(14) -0.002(10) -0.051(16) -0.019(16)
W5 0.0185(4) 0.0236(5) 0.0228(4) 0.0087(3) 0.0048(3) -0.0094(3)
O8 0.094(10) 0.039(8) 0.069(9) -0.002(7) 0.022(7) 0.008(7)
C8 0.031(5) 0.037(5) 0.045(5) 0.002(4) 0.027(4) -0.013(4)
O9 0.053(8) 0.067(9) 0.076(9) 0.020(7) 0.056(7) 0.008(6)
C9 0.031(5) 0.037(5) 0.045(5) 0.002(4) 0.027(4) -0.013(4)
O10 0.053(8) 0.070(9) 0.051(8) -0.002(6) 0.035(7) -0.034(7)
C10 0.031(5) 0.037(5) 0.045(5) 0.002(4) 0.027(4) -0.013(4)
W6 0.0517(6) 0.0235(5) 0.0124(4) 0.0008(3) 0.0188(4) 0.0046(3)
O11 0.043(7) 0.053(8) 0.109(10) 0.011(7) 0.050(7) -0.007(6)
C11 0.046(9) 0.051(10) 0.053(10) 0.002(8) 0.024(8) 0.003(8)
O12 0.052(11) 0.113(16) 0.045(10) -0.030(10) 0.044(9) -0.040(11)
C12 0.031(5) 0.037(5) 0.045(5) 0.002(4) 0.027(4) -0.013(4)
O13 0.033(7) 0.069(8) 0.024(6) 0.002(6) 0.013(5) 0.025(6)
C13 0.032(8) 0.018(7) 0.033(8) 0.013(6) 0.012(6) 0.002(6)
O14 0.048(9) 0.059(10) 0.023(7) 0.022(7) 0.020(7) 0.033(8)
C14 0.040(6) 0.022(5) 0.014(5) 0.008(4) 0.008(5) 0.009(4)
O15 0.038(8) 0.061(11) 0.040(9) -0.032(8) 0.026(7) -0.023(8)
C15 0.040(6) 0.022(5) 0.014(5) 0.008(4) 0.008(5) 0.009(4)
O16 0.039(7) 0.085(9) 0.028(6) 0.003(6) 0.021(6) 0.014(6)
C16 0.040(6) 0.022(5) 0.014(5) 0.008(4) 0.008(5) 0.009(4)
O17 0.054(6) 0.017(5) 0.015(5) 0.000(4) 0.002(4) 0.005(5)
C17 0.024(7) 0.037(8) 0.040(8) -0.009(7) 0.012(6) -0.013(7)
O18 0.054(10) 0.032(8) 0.025(8) -0.017(6) -0.006(7) -0.011(7)
C18 0.025(7) 0.009(6) 0.014(6) -0.007(5) 0.007(6) -0.010(5)
O19 0.015(6) 0.037(8) 0.060(10) -0.006(7) 0.004(7) -0.012(6)
O20 0.029(8) 0.060(11) 0.029(8) 0.028(7) -0.002(7) -0.003(7)
O21 0.016(7) 0.056(10) 0.064(11) 0.005(8) 0.025(7) 0.000(7)
O22 0.061(8) 0.031(6) 0.020(6) 0.018(5) 0.020(5) 0.002(6)
O23 0.095(17) 0.029(10) 0.065(14) 0.002(9) -0.030(12) -0.028(10)
O24 0.054(6) 0.017(5) 0.015(5) 0.000(4) 0.002(4) 0.005(5)
O27 0.013(8) 0.024(9) 0.014(8) -0.009(7) 0.002(7) 0.003(7)
O26 0.054(6) 0.017(5) 0.015(5) 0.000(4) 0.002(4) 0.005(5)
O25 0.010(8) 0.013(8) 0.027(9) -0.012(7) 0.010(7) 0.000(7)

loop_
_atom_type_symbol
_atom_type_description
_atom_type_scat_dispersion_real
_atom_type_scat_dispersion_imag
_atom_type_scat_source
C C 0.0033 0.0016 'International Tables Vol C Tables 4.2.6.8 and 6.1.1.4'
Cu Cu 0.3201 1.2651 'International Tables Vol C Tables 4.2.6.8 and 6.1.1.4'
N N 0.0061 0.0033 'International Tables Vol C Tables 4.2.6.8 and 6.1.1.4'
O O 0.0106 0.0060 'International Tables Vol C Tables 4.2.6.8 and 6.1.1.4'
Si Si 0.0817 0.0704 'International Tables Vol C Tables 4.2.6.8 and 6.1.1.4'
W W -0.8490 6.8722 'International Tables Vol C Tables 4.2.6.8 and 6.1.1.4'
H H 0.0000 0.0000 'International Tables Vol C Tables 4.2.6.8 and 6.1.1.4'

loop_
_geom_angle_atom_site_label_1
_geom_angle_atom_site_label_2
_geom_angle_atom_site_label_3
_geom_angle
_geom_angle_site_symmetry_1
_geom_angle_site_symmetry_3
O17 W1 O15 101.4(7) . .
O17 W1 O13 103.4(7) . 3_856
O15 W1 O13 155.1(8) . 3_856
O17 W1 O12 98.6(9) . 3_856
O15 W1 O12 88.7(7) . 3_856
O13 W1 O12 86.3(7) 3_856 3_856
O17 W1 O16 102.6(8) . .
O15 W1 O16 87.3(7) . .
O13 W1 O16 88.7(6) 3_856 .
O12 W1 O16 158.8(9) 3_856 .
O17 W1 O27 160.8(8) . .
O15 W1 O27 93.8(8) . .
O13 W1 O27 62.3(8) 3_856 .
O12 W1 O27 93.3(9) 3_856 .
O16 W1 O27 66.3(8) . .
O17 W1 O25 155.4(7) . 3_856
O15 W1 O25 60.9(8) . 3_856
O13 W1 O25 95.0(8) 3_856 3_856
O12 W1 O25 66.0(8) 3_856 3_856
O16 W1 O25 93.9(8) . 3_856
O27 W1 O25 43.7(8) . 3_856
N2 Cu1 N3 83.1(7) . .
N2 Cu1 O3 171.0(6) . 4_565
N3 Cu1 O3 98.3(7) . 4_565
N2 Cu1 N1 81.3(7) . .
N3 Cu1 N1 164.3(7) . .
O3 Cu1 N1 97.0(7) 4_565 .
N2 Cu1 O20 89.7(7) . .
N3 Cu1 O20 92.2(5) . .
O3 Cu1 O20 99.1(6) 4_565 .
N1 Cu1 O20 88.9(6) . .
O26 Si1 O26 180.000(6) 3_856 .
O26 Si1 O27 68.6(13) 3_856 3_856
O26 Si1 O27 111.4(13) . 3_856
O26 Si1 O27 111.4(13) 3_856 .
O26 Si1 O27 68.6(13) . .
O27 Si1 O27 180.0(8) 3_856 .
O26 Si1 O25 111.7(13) 3_856 .
O26 Si1 O25 68.3(13) . .
O27 Si1 O25 68.3(12) 3_856 .
O27 Si1 O25 111.7(12) . .
O26 Si1 O25 68.3(13) 3_856 3_856
O26 Si1 O25 111.7(13) . 3_856
O27 Si1 O25 111.7(12) 3_856 3_856
O27 Si1 O25 68.3(12) . 3_856
O25 Si1 O25 180.000(4) . 3_856
O26 Si1 O24 73.9(16) 3_856 .
O26 Si1 O24 106.1(16) . .
O27 Si1 O24 108.2(12) 3_856 .
O27 Si1 O24 71.8(12) . .
O25 Si1 O24 72.5(12) . .
O25 Si1 O24 107.5(12) 3_856 .
O26 Si1 O24 106.1(16) 3_856 3_856
O26 Si1 O24 73.9(16) . 3_856
O27 Si1 O24 71.8(12) 3_856 3_856
O27 Si1 O24 108.2(12) . 3_856
O25 Si1 O24 107.5(12) . 3_856
O25 Si1 O24 72.5(12) 3_856 3_856
O24 Si1 O24 180.000(5) . 3_856
C6 O1 Cu2 123.1(14) . .
C5 N1 C1 120.1(18) . .
C5 N1 Cu1 110.4(14) . .
C1 N1 Cu1 129.3(15) . .
N1 C1 C2 126(2) . .
N1 C1 H1A 116.9 . .
C2 C1 H1A 116.9 . .
H3 O1W H4 108.9(19) . .
O20 W2 O9 99.8(9) . .
O20 W2 O15 104.5(8) . .
O9 W2 O15 155.7(9) . .
O20 W2 O10 99.4(8) . 3_856
O9 W2 O10 89.4(7) . 3_856
O15 W2 O10 87.4(7) . 3_856
O20 W2 O11 98.0(9) . .
O9 W2 O11 87.3(7) . .
O15 W2 O11 88.6(7) . .
O10 W2 O11 162.7(9) 3_856 .
O20 W2 O25 159.9(8) . 3_856
O9 W2 O25 95.2(8) . 3_856
O15 W2 O25 61.3(8) . 3_856
O10 W2 O25 67.5(8) 3_856 3_856
O11 W2 O25 95.9(9) . 3_856
O20 W2 O26 156.4(9) . 3_856
O9 W2 O26 63.3(9) . 3_856
O15 W2 O26 93.2(9) . 3_856
O10 W2 O26 96.8(10) 3_856 3_856
O11 W2 O26 66.5(10) . 3_856
O25 W2 O26 43.6(8) 3_856 3_856
O1 Cu2 N4 99.6(8) . .
O1 Cu2 O4 142.1(7) . .
N4 Cu2 O4 84.3(7) . .
O1 Cu2 O5 85.6(7) . .
N4 Cu2 O5 172.8(6) . .
O4 Cu2 O5 88.6(6) . .
O1 Cu2 O2 87.2(6) . .
N4 Cu2 O2 94.1(6) . .
O4 Cu2 O2 130.4(7) . .
O5 Cu2 O2 91.1(5) . .
O1 Cu2 H1 90(3) . .
N4 Cu2 H1 158.3(10) . .
O4 Cu2 H1 77(2) . .
O5 Cu2 H1 15.3(5) . .
O2 Cu2 H1 106.1(11) . .
C7 O2 Cu2 118.0(14) . .
C6 N2 C7 120.8(19) . .
C6 N2 Cu1 120.2(16) . .
C7 N2 Cu1 116.3(13) . .
C1 C2 C3 111.9(19) . .
C1 C2 H2A 124.0 . .
C3 C2 H2A 124.0 . .
C8 N3 C12 116.5(17) . .
C8 N3 Cu1 114.3(13) . .
C12 N3 Cu1 128.4(13) . .
C2 C3 C4 125(2) . .
C2 C3 H3A 117.3 . .
C4 C3 H3A 117.3 . .
C18 O3 Cu1 106.6(12) . 4_566
O18 W3 O13 106.6(8) . .
O18 W3 O9 97.9(9) . .
O13 W3 O9 155.4(9) . .
O18 W3 O14 102.5(8) . 3_856
O13 W3 O14 87.1(6) . 3_856
O9 W3 O14 86.7(6) . 3_856
O18 W3 O6 96.7(11) . .
O13 W3 O6 91.1(8) . .
O9 W3 O6 87.0(7) . .
O14 W3 O6 160.4(10) 3_856 .
O18 W3 O26 155.2(8) . 3_856
O13 W3 O26 93.4(9) . 3_856
O9 W3 O26 63.3(9) . 3_856
O14 W3 O26 92.9(10) 3_856 3_856
O6 W3 O26 67.8(11) . 3_856
O18 W3 O27 162.3(8) . 3_856
O13 W3 O27 61.6(8) . 3_856
O9 W3 O27 94.2(9) . 3_856
O14 W3 O27 65.3(8) 3_856 3_856
O6 W3 O27 96.8(11) . 3_856
O26 W3 O27 42.4(9) 3_856 3_856
C18 O4 Cu2 113.6(12) . .
C14 N4 C13 118.4(17) . .
C14 N4 Cu2 129.1(14) . .
C13 N4 Cu2 110.8(13) . .
C5 C4 C3 112(2) . .
C5 C4 H4A 124.2 . .
C3 C4 H4A 124.2 . .
Cu2 O5 H1 125(2) . .
Cu2 O5 H2 113(10) . .
H1 O5 H2 109.1(19) . .
N1 C5 C4 123.1(19) . .
N1 C5 C6 118.1(18) . .
C4 C5 C6 118.8(19) . .
N2 C6 O1 132(2) . .
N2 C6 C5 108.9(19) . .
O1 C6 C5 119.1(18) . .
W3 O6 W6 133.3(14) . .
O19 W4 O8 101.9(10) . .
O19 W4 O12 99.2(8) . .
O8 W4 O12 158.9(10) . .
O19 W4 O23 98.9(11) . .
O8 W4 O23 91.4(9) . .
O12 W4 O23 86.3(8) . .
O19 W4 O10 98.0(8) . .
O8 W4 O10 87.2(9) . .
O12 W4 O10 88.9(7) . .
O23 W4 O10 163.0(11) . .
O19 W4 O24 158.2(10) . .
O8 W4 O24 63.1(11) . .
O12 W4 O24 96.9(10) . .
O23 W4 O24 67.5(10) . .
O10 W4 O24 96.9(9) . .
O19 W4 O25 154.9(8) . .
O8 W4 O25 95.4(10) . .
O12 W4 O25 64.3(8) . .
O23 W4 O25 98.7(10) . .
O10 W4 O25 64.6(8) . .
O24 W4 O25 46.9(10) . .
O2 C7 N2 130(2) . .
O2 C7 C8 120.0(18) . .
N2 C7 C8 110.2(17) . .
W5 O7 W6 136(2) . .
O21 W5 O7 100.5(13) . .
O21 W5 O14 100.0(8) . .
O7 W5 O14 159.4(13) . .
O21 W5 O16 100.8(8) . .
O7 W5 O16 88.7(11) . .
O14 W5 O16 89.6(6) . .
O21 W5 O8 100.7(10) . .
O7 W5 O8 86.7(11) . .
O14 W5 O8 87.4(8) . .
O16 W5 O8 158.5(10) . .
O21 W5 O24 157.8(9) . .
O7 W5 O24 65.3(12) . .
O14 W5 O24 94.6(9) . .
O16 W5 O24 95.9(10) . .
O8 W5 O24 63.1(11) . .
O21 W5 O27 156.6(8) . .
O7 W5 O27 97.3(14) . .
O14 W5 O27 63.7(7) . .
O16 W5 O27 64.4(8) . .
O8 W5 O27 95.4(10) . .
O24 W5 O27 45.5(9) . .
W4 O8 W5 136.5(15) . .
N3 C8 C9 127(2) . .
N3 C8 C7 115.1(17) . .
C9 C8 C7 117.7(19) . .
W2 O9 W3 139.3(11) . .
C8 C9 C10 115(2) . .
C8 C9 H9A 122.6 . .
C10 C9 H9A 122.6 . .
W2 O10 W4 133.7(10) 3_856 .
C11 C10 C9 118(2) . .
C11 C10 H10A 121.0 . .
C9 C10 H10A 121.0 . .
O22 W6 O11 98.9(8) . .
O22 W6 O7 98.6(13) . .
O11 W6 O7 92.9(11) . .
O22 W6 O23 97.7(10) . .
O11 W6 O23 162.9(11) . .
O7 W6 O23 88.5(10) . .
O22 W6 O6 98.8(9) . .
O11 W6 O6 84.9(8) . .
O7 W6 O6 162.6(14) . .
O23 W6 O6 88.6(9) . .
O22 W6 O24 155.3(10) . .
O11 W6 O24 98.6(10) . .
O7 W6 O24 63.3(12) . .
O23 W6 O24 66.9(10) . .
O6 W6 O24 99.9(11) . .
O22 W6 O26 158.4(9) . 3_856
O11 W6 O26 65.8(9) . 3_856
O7 W6 O26 97.3(14) . 3_856
O23 W6 O26 97.1(11) . 3_856
O6 W6 O26 66.0(9) . 3_856
O24 W6 O26 46.2(11) . 3_856
W6 O11 W2 134.9(12) . .
C12 C11 C10 122(2) . .
C12 C11 H11A 119.2 . .
C10 C11 H11A 119.2 . .
W1 O12 W4 135.7(11) 3_856 .
C11 C12 N3 121(2) . .
C11 C12 H12A 119.3 . .
N3 C12 H12A 119.3 . .
W3 O13 W1 140.9(9) . 3_856
N4 C13 C17 126.6(18) . .
N4 C13 C18 114.2(15) . .
C17 C13 C18 119.0(18) . .
W5 O14 W3 138.8(10) . 3_856
N4 C14 C15 122.2(18) . .
N4 C14 H14A 118.9 . .
C15 C14 H14A 118.9 . .
W1 O15 W2 140.8(10) . .
C14 C15 C16 120.0(17) . .
C14 C15 H15A 120.0 . .
C16 C15 H15A 120.0 . .
W5 O16 W1 136.4(10) . .
C15 C16 C17 120.4(18) . .
C15 C16 H16A 119.8 . .
C17 C16 H16A 119.8 . .
C16 C17 C13 111.7(19) . .
C16 C17 H17A 124.1 . .
C13 C17 H17A 124.1 . .
O3 C18 O4 120.1(16) . .
O3 C18 C13 123.9(16) . .
O4 C18 C13 115.9(15) . .
W2 O20 Cu1 139.3(8) . .
W6 O23 W4 131.1(14) . .
Si1 O24 W5 123.2(14) . .
Si1 O24 W4 121.8(14) . .
W5 O24 W4 96.6(12) . .
Si1 O24 W6 119.2(15) . .
W5 O24 W6 95.0(11) . .
W4 O24 W6 94.1(10) . .
Si1 O27 O26 55.5(12) . .
Si1 O27 O25 57.4(11) . 3_856
O26 O27 O25 95.7(18) . 3_856
Si1 O27 W1 125.7(12) . .
O26 O27 W1 136.3(16) . .
O25 O27 W1 68.3(10) 3_856 .
Si1 O27 W3 124.2(13) . 3_856
O26 O27 W3 68.7(12) . 3_856
O25 O27 W3 136.2(14) 3_856 3_856
W1 O27 W3 94.5(8) . 3_856
Si1 O27 W5 119.5(11) . .
O26 O27 W5 126.9(16) . .
O25 O27 W5 127.2(14) 3_856 .
W1 O27 W5 92.2(9) . .
W3 O27 W5 91.9(8) 3_856 .
Si1 O26 O27 55.9(12) . .
Si1 O26 O25 57.6(12) . .
O27 O26 O25 96.2(18) . .
Si1 O26 W3 124.8(15) . 3_856
O27 O26 W3 68.9(12) . 3_856
O25 O26 W3 134(2) . 3_856
Si1 O26 W2 123.7(15) . 3_856
O27 O26 W2 135(2) . 3_856
O25 O26 W2 66.1(12) . 3_856
W3 O26 W2 93.5(10) 3_856 3_856
Si1 O26 W6 120.7(18) . 3_856
O27 O26 W6 128.0(17) . 3_856
O25 O26 W6 126.8(17) . 3_856
W3 O26 W6 92.9(9) 3_856 3_856
W2 O26 W6 92.7(9) 3_856 3_856
Si1 O25 O26 54.1(11) . .
Si1 O25 O27 54.3(10) . 3_856
O26 O25 O27 92.3(16) . 3_856
Si1 O25 W2 124.3(11) . 3_856
O26 O25 W2 70.3(11) . 3_856
O27 O25 W2 136.6(14) 3_856 3_856
Si1 O25 W1 122.2(11) . 3_856
O26 O25 W1 135.2(16) . 3_856
O27 O25 W1 67.9(10) 3_856 3_856
W2 O25 W1 96.4(9) 3_856 3_856
Si1 O25 W4 118.7(12) . .
O26 O25 W4 128.9(16) . .
O27 O25 W4 125.7(13) 3_856 .
W2 O25 W4 94.2(8) 3_856 .
W1 O25 W4 93.6(7) 3_856 .

loop_
_geom_bond_atom_site_label_1
_geom_bond_atom_site_label_2
_geom_bond_distance
_geom_bond_site_symmetry_2
W1 O17 1.696(13) .
W1 O15 1.859(14) .
W1 O13 1.872(15) 3_856
W1 O12 1.904(14) 3_856
W1 O16 1.918(15) .
W1 O27 2.39(2) .
W1 O25 2.39(2) 3_856
Cu1 N2 1.909(17) .
Cu1 N3 1.998(16) .
Cu1 O3 1.990(15) 4_565
Cu1 N1 2.029(17) .
Cu1 O20 2.441(14) .
Si1 O26 1.55(3) 3_856
Si1 O26 1.55(3) .
Si1 O27 1.56(2) 3_856
Si1 O27 1.56(2) .
Si1 O25 1.61(2) .
Si1 O25 1.61(2) 3_856
Si1 O24 1.64(3) .
Si1 O24 1.64(3) 3_856
O1 C6 1.28(2) .
O1 Cu2 1.943(16) .
N1 C5 1.31(3) .
N1 C1 1.32(3) .
C1 C2 1.34(3) .
C1 H1A 0.9300 .
O1W H3 0.840(10) .
O1W H4 0.842(11) .
W2 O20 1.655(14) .
W2 O9 1.87(2) .
W2 O15 1.897(15) .
W2 O10 1.903(17) 3_856
W2 O11 1.932(18) .
W2 O25 2.35(2) 3_856
W2 O26 2.42(3) 3_856
Cu2 N4 1.952(16) .
Cu2 O4 1.960(13) .
Cu2 O5 2.024(15) .
Cu2 O2 2.166(13) .
Cu2 H1 2.600(10) .
O2 C7 1.26(2) .
N2 C6 1.28(3) .
N2 C7 1.40(3) .
C2 C3 1.42(3) .
C2 H2A 0.9300 .
N3 C8 1.32(3) .
N3 C12 1.37(3) .
C3 C4 1.40(3) .
C3 H3A 0.9300 .
O3 C18 1.21(2) .
O3 Cu1 1.990(15) 4_566
W3 O18 1.711(13) .
W3 O13 1.871(15) .
W3 O9 1.887(19) .
W3 O14 1.890(14) 3_856
W3 O6 1.911(17) .
W3 O26 2.41(3) 3_856
W3 O27 2.42(2) 3_856
O4 C18 1.26(2) .
N4 C14 1.26(2) .
N4 C13 1.36(3) .
C4 C5 1.42(3) .
C4 H4A 0.9300 .
O5 H1 0.841(10) .
O5 H2 0.841(10) .
C5 C6 1.53(3) .
O6 W6 1.95(2) .
W4 O19 1.685(15) .
W4 O8 1.88(2) .
W4 O12 1.920(18) .
W4 O23 1.93(2) .
W4 O10 1.935(18) .
W4 O24 2.38(3) .
W4 O25 2.46(2) .
C7 C8 1.54(3) .
O7 W5 1.87(2) .
O7 W6 1.92(2) .
W5 O21 1.658(14) .
W5 O14 1.878(15) .
W5 O16 1.872(17) .
W5 O8 1.92(2) .
W5 O24 2.35(3) .
W5 O27 2.49(2) .
C8 C9 1.35(3) .
C9 C10 1.43(3) .
C9 H9A 0.9300 .
O10 W2 1.903(17) 3_856
C10 C11 1.37(3) .
C10 H10A 0.9300 .
W6 O22 1.681(14) .
W6 O11 1.902(19) .
W6 O23 1.92(2) .
W6 O24 2.42(3) .
W6 O26 2.47(3) 3_856
C11 C12 1.34(3) .
C11 H11A 0.9300 .
O12 W1 1.904(14) 3_856
C12 H12A 0.9300 .
O13 W1 1.872(15) 3_856
C13 C17 1.42(3) .
C13 C18 1.51(2) .
O14 W3 1.890(14) 3_856
C14 C15 1.39(3) .
C14 H14A 0.9300 .
C15 C16 1.39(3) .
C15 H15A 0.9300 .
C16 C17 1.42(3) .
C16 H16A 0.9300 .
C17 H17A 0.9300 .
O27 O26 1.75(4) .
O27 O25 1.78(3) 3_856
O27 W3 2.42(2) 3_856
O26 O25 1.77(3) .
O26 W3 2.41(3) 3_856
O26 W2 2.42(3) 3_856
O26 W6 2.47(3) 3_856
O25 O27 1.78(3) 3_856
O25 W2 2.35(2) 3_856
O25 W1 2.39(2) 3_856
